data_7034581
loop_
_publ_author_name
'Klahn, Marcus'
'Hollmann, Dirk'
'Spannenberg, Anke'
'Br\"uckner, Angelika'
'Beweries, Torsten'

_publ_section_title
;
 Titanocene(iii) complexes with 2-phosphinoaryloxide ligands for the
 catalytic dehydrogenation of dimethylamine borane.
;
_journal_issue 27
_journal_name_full 'Dalton transactions (Cambridge, England : 2003)'
_journal_page_first 12103
_journal_page_last 12111
_journal_paper_doi 10.1039/c5dt00275c
_journal_volume 44
_journal_year 2015
_chemical_formula_sum 'C22 H28 O P Ti'
_chemical_formula_weight 387.31
_chemical_name_systematic
; 
 ? 
;
_space_group_IT_number 33
_symmetry_cell_setting orthorhombic
_symmetry_space_group_name_Hall 'P 2c -2n'
_symmetry_space_group_name_H-M 'P n a 21'
_atom_sites_solution_hydrogens geom
_atom_sites_solution_primary direct
_atom_sites_solution_secondary difmap
_audit_creation_method SHELXL-97
_audit_update_record
;
2015-01-08 deposited with the CCDC.
2015-03-23 downloaded from the CCDC.
;
_cell_angle_alpha 90.00
_cell_angle_beta 90.00
_cell_angle_gamma 90.00
_cell_formula_units_Z 4
_cell_length_a 20.1401(7)
_cell_length_b 9.5333(3)
_cell_length_c 10.0967(3)
_cell_measurement_reflns_used 6859
_cell_measurement_temperature 150(2)
_cell_measurement_theta_max 26.20
_cell_measurement_theta_min 2.36
_cell_volume 1938.58(11)
_computing_cell_refinement 'SAINT (Bruker, 2009)'
_computing_data_collection 'APEX2 (Bruker, 2011)'
_computing_data_reduction SAINT
_computing_structure_refinement 'SHELXL-97 (Sheldrick, 2008)'
_computing_structure_solution 'SHELXS-97 (Sheldrick, 2008)'
_diffrn_ambient_temperature 150(2)
_diffrn_measured_fraction_theta_full 1.000
_diffrn_measured_fraction_theta_max 1.000
_diffrn_measurement_device_type 'Bruker Kappa APEX II Duo'
_diffrn_measurement_method '\w and \f scans'
_diffrn_radiation_monochromator 'curved graphite'
_diffrn_radiation_source 'fine-focus sealed tube'
_diffrn_radiation_type MoK\a
_diffrn_radiation_wavelength 0.71073
_diffrn_reflns_av_R_equivalents 0.0532
_diffrn_reflns_av_sigmaI/netI 0.0361
_diffrn_reflns_limit_h_max 26
_diffrn_reflns_limit_h_min -26
_diffrn_reflns_limit_k_max 12
_diffrn_reflns_limit_k_min -12
_diffrn_reflns_limit_l_max 12
_diffrn_reflns_limit_l_min -13
_diffrn_reflns_number 31709
_diffrn_reflns_theta_full 28.00
_diffrn_reflns_theta_max 28.00
_diffrn_reflns_theta_min 2.02
_exptl_absorpt_coefficient_mu 0.531
_exptl_absorpt_correction_T_max 0.96
_exptl_absorpt_correction_T_min 0.89
_exptl_absorpt_correction_type multi-scan
_exptl_absorpt_process_details 'SADABS (Bruker, 2008)'
_exptl_crystal_colour green
_exptl_crystal_density_diffrn 1.327
_exptl_crystal_density_method 'not measured'
_exptl_crystal_description prism
_exptl_crystal_F_000 820
_exptl_crystal_size_max 0.22
_exptl_crystal_size_mid 0.11
_exptl_crystal_size_min 0.08
_refine_diff_density_max 0.575
_refine_diff_density_min -0.462
_refine_diff_density_rms 0.053
_refine_ls_abs_structure_details 'Flack H D (1983), Acta Cryst. A39, 876-881'
_refine_ls_abs_structure_Flack 0.00(3)
_refine_ls_extinction_method none
_refine_ls_goodness_of_fit_ref 1.029
_refine_ls_hydrogen_treatment constr
_refine_ls_matrix_type full
_refine_ls_number_parameters 214
_refine_ls_number_reflns 4558
_refine_ls_number_restraints 31
_refine_ls_restrained_S_all 1.057
_refine_ls_R_factor_all 0.0450
_refine_ls_R_factor_gt 0.0354
_refine_ls_shift/su_max 0.001
_refine_ls_shift/su_mean 0.000
_refine_ls_structure_factor_coef Fsqd
_refine_ls_weighting_details 'calc w=1/[\s^2^(Fo^2^)+(0.0417P)^2^+0.8355P] where P=(Fo^2^+2Fc^2^)/3'
_refine_ls_weighting_scheme calc
_refine_ls_wR_factor_gt 0.0802
_refine_ls_wR_factor_ref 0.0853
_reflns_number_gt 4058
_reflns_number_total 4558
_reflns_threshold_expression >2sigma(I)
_cod_data_source_file c5dt00275c2.cif
_cod_data_source_block ax0291
_cod_depositor_comments 'Adding full bibliography for 7034579--7034582.cif.'
_cod_original_sg_symbol_H-M Pna2(1)
_cod_database_code 7034581

loop_
_symmetry_equiv_pos_as_xyz
'x, y, z'
'-x, -y, z+1/2'
'-x+1/2, y+1/2, z+1/2'
'x+1/2, -y+1/2, z'

loop_
_atom_site_label
_atom_site_type_symbol
_atom_site_fract_x
_atom_site_fract_y
_atom_site_fract_z
_atom_site_U_iso_or_equiv
_atom_site_adp_type
_atom_site_occupancy
_atom_site_symmetry_multiplicity
_atom_site_calc_flag
_atom_site_refinement_flags
C1 C 0.90686(12) -0.0965(2) 0.4928(3) 0.0233(5) Uani 1 1 d .
C2 C 0.85199(11) -0.0550(2) 0.5696(2) 0.0210(5) Uani 1 1 d .
C3 C 0.80588(12) -0.1548(2) 0.6116(3) 0.0274(5) Uani 1 1 d .
H3 H 0.7687 -0.1255 0.6624 0.033 Uiso 1 1 calc R
C4 C 0.81301(14) -0.2947(3) 0.5809(3) 0.0316(6) Uani 1 1 d .
H4 H 0.7816 -0.3616 0.6117 0.038 Uiso 1 1 calc R
C5 C 0.86646(14) -0.3365(3) 0.5048(3) 0.0313(6) Uani 1 1 d .
H5 H 0.8712 -0.4326 0.4818 0.038 Uiso 1 1 calc R
C6 C 0.91305(14) -0.2406(3) 0.4616(3) 0.0295(6) Uani 1 1 d .
H6 H 0.9497 -0.2718 0.4103 0.035 Uiso 1 1 calc R
C7 C 0.75704(12) 0.1694(3) 0.6093(3) 0.0280(5) Uani 1 1 d .
H7 H 0.7392 0.1168 0.6872 0.034 Uiso 1 1 calc R
C8 C 0.71798(14) 0.1183(3) 0.4892(3) 0.0404(7) Uani 1 1 d .
H8A H 0.6704 0.1211 0.5090 0.061 Uiso 1 1 calc R
H8B H 0.7311 0.0219 0.4681 0.061 Uiso 1 1 calc R
H8C H 0.7274 0.1792 0.4132 0.061 Uiso 1 1 calc R
C9 C 0.74258(17) 0.3247(3) 0.6355(4) 0.0500(9) Uani 1 1 d .
H9A H 0.7634 0.3819 0.5663 0.075 Uiso 1 1 calc R
H9B H 0.7606 0.3513 0.7221 0.075 Uiso 1 1 calc R
H9C H 0.6945 0.3403 0.6348 0.075 Uiso 1 1 calc R
C10 C 0.87257(13) 0.1410(3) 0.7819(3) 0.0252(5) Uani 1 1 d .
H10 H 0.9170 0.0948 0.7873 0.030 Uiso 1 1 calc R
C11 C 0.82794(15) 0.0600(4) 0.8766(3) 0.0393(7) Uani 1 1 d .
H11A H 0.8456 0.0671 0.9667 0.059 Uiso 1 1 calc R
H11B H 0.8264 -0.0388 0.8499 0.059 Uiso 1 1 calc R
H11C H 0.7830 0.0995 0.8740 0.059 Uiso 1 1 calc R
C12 C 0.88299(18) 0.2909(3) 0.8324(3) 0.0448(8) Uani 1 1 d .
H12A H 0.8398 0.3347 0.8490 0.067 Uiso 1 1 calc R
H12B H 0.9072 0.3453 0.7656 0.067 Uiso 1 1 calc R
H12C H 0.9087 0.2885 0.9147 0.067 Uiso 1 1 calc R
C13 C 0.84462(11) 0.2879(2) 0.2991(2) 0.0379(7) Uani 1 1 d GU
H13 H 0.8088 0.3309 0.3449 0.045 Uiso 1 1 calc R
C14 C 0.89870(13) 0.3565(3) 0.2442(3) 0.0596(10) Uani 1 1 d GU
H14 H 0.9064 0.4548 0.2457 0.072 Uiso 1 1 calc R
C15 C 0.93949(13) 0.2565(4) 0.1866(2) 0.0711(12) Uani 1 1 d GU
H15 H 0.9801 0.2742 0.1418 0.085 Uiso 1 1 calc R
C16 C 0.91062(14) 0.1261(3) 0.2059(3) 0.0763(14) Uani 1 1 d GU
H16 H 0.9280 0.0388 0.1767 0.092 Uiso 1 1 calc R
C17 C 0.85199(13) 0.1455(2) 0.2754(2) 0.0415(7) Uani 1 1 d GU
H17 H 0.8221 0.0738 0.3022 0.050 Uiso 1 1 calc R
C18 C 1.05062(9) 0.1915(2) 0.4943(2) 0.0366(7) Uani 1 1 d G
H18 H 1.0729 0.1037 0.4957 0.044 Uiso 1 1 calc R
C19 C 1.01210(9) 0.2473(2) 0.5967(2) 0.0340(6) Uani 1 1 d G
H19 H 1.0036 0.2041 0.6798 0.041 Uiso 1 1 calc R
C20 C 0.98822(11) 0.3778(2) 0.5553(2) 0.0426(8) Uani 1 1 d G
H20 H 0.9607 0.4389 0.6054 0.051 Uiso 1 1 calc R
C21 C 1.01198(11) 0.4026(2) 0.4274(2) 0.0458(8) Uani 1 1 d G
H21 H 1.0034 0.4835 0.3752 0.055 Uiso 1 1 calc R
C22 C 1.05055(9) 0.2874(2) 0.3897(2) 0.0439(8) Uani 1 1 d G
H22 H 1.0728 0.2763 0.3074 0.053 Uiso 1 1 calc R
O1 O 0.95149(8) -0.00596(18) 0.4505(2) 0.0348(5) Uani 1 1 d .
P1 P 0.84798(3) 0.13203(6) 0.60395(7) 0.01800(12) Uani 1 1 d .
Ti1 Ti 0.938858(18) 0.20446(4) 0.41781(5) 0.02006(10) Uani 1 1 d .

loop_
_atom_site_aniso_label
_atom_site_aniso_U_11
_atom_site_aniso_U_22
_atom_site_aniso_U_33
_atom_site_aniso_U_23
_atom_site_aniso_U_13
_atom_site_aniso_U_12
C1 0.0195(11) 0.0205(11) 0.0300(13) -0.0025(10) -0.0027(10) 0.0011(9)
C2 0.0219(11) 0.0156(10) 0.0254(13) -0.0025(9) -0.0013(9) 0.0002(9)
C3 0.0295(12) 0.0235(11) 0.0294(13) -0.0034(11) 0.0047(12) -0.0014(10)
C4 0.0347(14) 0.0211(11) 0.0389(17) -0.0014(12) 0.0029(12) -0.0069(10)
C5 0.0398(14) 0.0154(11) 0.0388(16) -0.0078(11) -0.0022(12) -0.0011(10)
C6 0.0303(13) 0.0209(11) 0.0373(15) -0.0061(10) 0.0054(11) 0.0048(10)
C7 0.0203(11) 0.0299(12) 0.0337(13) 0.0003(12) -0.0002(12) 0.0051(9)
C8 0.0237(13) 0.0474(17) 0.0500(18) 0.0001(15) -0.0110(13) -0.0015(12)
C9 0.0470(18) 0.0366(15) 0.066(2) -0.0134(15) -0.0102(16) 0.0249(14)
C10 0.0280(12) 0.0272(12) 0.0206(12) -0.0063(10) -0.0005(10) 0.0030(10)
C11 0.0358(15) 0.0586(19) 0.0237(14) 0.0040(13) 0.0033(11) -0.0006(14)
C12 0.057(2) 0.0395(17) 0.0376(18) -0.0158(14) -0.0121(15) 0.0019(15)
C13 0.0369(15) 0.0472(17) 0.0295(14) 0.0066(13) -0.0148(13) 0.0025(13)
C14 0.058(2) 0.082(3) 0.0395(18) 0.0275(19) -0.0179(16) -0.018(2)
C15 0.047(2) 0.144(4) 0.0233(16) 0.005(2) -0.0029(14) -0.017(2)
C16 0.089(3) 0.102(3) 0.038(2) -0.048(2) -0.0320(19) 0.045(3)
C17 0.0449(17) 0.0473(17) 0.0323(16) -0.0055(13) -0.0204(13) -0.0052(15)
C18 0.0186(12) 0.0443(16) 0.0470(18) 0.0122(14) -0.0075(12) -0.0034(11)
C19 0.0289(12) 0.0405(13) 0.0326(14) 0.0053(13) -0.0160(13) -0.0141(12)
C20 0.0440(16) 0.0329(15) 0.0510(19) -0.0077(13) -0.0189(14) -0.0121(13)
C21 0.0519(17) 0.0308(13) 0.0546(19) 0.0176(15) -0.0219(18) -0.0226(13)
C22 0.0237(13) 0.0613(19) 0.047(2) 0.0194(16) -0.0058(12) -0.0165(13)
O1 0.0221(8) 0.0198(8) 0.0624(16) -0.0011(8) 0.0133(8) 0.0009(7)
P1 0.0180(2) 0.0148(2) 0.0212(3) -0.0025(2) -0.0016(3) 0.0012(2)
Ti1 0.01749(17) 0.02040(17) 0.02230(19) -0.0008(2) -0.00303(19) -0.00115(15)

loop_
_atom_type_symbol
_atom_type_description
_atom_type_scat_dispersion_real
_atom_type_scat_dispersion_imag
_atom_type_scat_source
C C 0.0033 0.0016 'International Tables Vol C Tables 4.2.6.8 and 6.1.1.4'
H H 0.0000 0.0000 'International Tables Vol C Tables 4.2.6.8 and 6.1.1.4'
O O 0.0106 0.0060 'International Tables Vol C Tables 4.2.6.8 and 6.1.1.4'
P P 0.1023 0.0942 'International Tables Vol C Tables 4.2.6.8 and 6.1.1.4'
Ti Ti 0.2776 0.4457 'International Tables Vol C Tables 4.2.6.8 and 6.1.1.4'

loop_
_geom_angle_atom_site_label_1
_geom_angle_atom_site_label_2
_geom_angle_atom_site_label_3
_geom_angle
O1 C1 C2 122.0(2)
O1 C1 C6 120.3(2)
C2 C1 C6 117.7(2)
C3 C2 C1 119.9(2)
C3 C2 P1 125.54(19)
C1 C2 P1 114.57(17)
C4 C3 C2 121.5(3)
C4 C3 H3 119.2
C2 C3 H3 119.2
C3 C4 C5 119.0(2)
C3 C4 H4 120.5
C5 C4 H4 120.5
C6 C5 C4 121.0(2)
C6 C5 H5 119.5
C4 C5 H5 119.5
C5 C6 C1 120.8(2)
C5 C6 H6 119.6
C1 C6 H6 119.6
C8 C7 C9 110.3(2)
C8 C7 P1 115.0(2)
C9 C7 P1 112.08(19)
C8 C7 H7 106.3
C9 C7 H7 106.3
P1 C7 H7 106.3
C7 C8 H8A 109.5
C7 C8 H8B 109.5
H8A C8 H8B 109.5
C7 C8 H8C 109.5
H8A C8 H8C 109.5
H8B C8 H8C 109.5
C7 C9 H9A 109.5
C7 C9 H9B 109.5
H9A C9 H9B 109.5
C7 C9 H9C 109.5
H9A C9 H9C 109.5
H9B C9 H9C 109.5
C11 C10 C12 110.2(2)
C11 C10 P1 115.12(18)
C12 C10 P1 113.57(19)
C11 C10 H10 105.7
C12 C10 H10 105.7
P1 C10 H10 105.7
C10 C11 H11A 109.5
C10 C11 H11B 109.5
H11A C11 H11B 109.5
C10 C11 H11C 109.5
H11A C11 H11C 109.5
H11B C11 H11C 109.5
C10 C12 H12A 109.5
C10 C12 H12B 109.5
H12A C12 H12B 109.5
C10 C12 H12C 109.5
H12A C12 H12C 109.5
H12B C12 H12C 109.5
C14 C13 C17 108.0
C14 C13 Ti1 74.50(9)
C17 C13 Ti1 70.99(9)
C14 C13 H13 126.0
C17 C13 H13 126.0
Ti1 C13 H13 120.3
C15 C14 C13 108.0
C15 C14 Ti1 72.13(9)
C13 C14 Ti1 71.91(9)
C15 C14 H14 126.0
C13 C14 H14 126.0
Ti1 C14 H14 121.7
C14 C15 C16 108.0
C14 C15 Ti1 74.32(9)
C16 C15 Ti1 70.95(9)
C14 C15 H15 126.0
C16 C15 H15 126.0
Ti1 C15 H15 120.5
C15 C16 C17 108.0
C15 C16 Ti1 74.94(9)
C17 C16 Ti1 72.61(9)
C15 C16 H16 126.0
C17 C16 H16 126.0
Ti1 C16 H16 118.4
C16 C17 C13 108.0
C16 C17 Ti1 72.86(9)
C13 C17 Ti1 74.84(9)
C16 C17 H17 126.0
C13 C17 H17 126.0
Ti1 C17 H17 118.2
C19 C18 C22 108.0
C19 C18 Ti1 72.28(7)
C22 C18 Ti1 73.73(8)
C19 C18 H18 126.0
C22 C18 H18 126.0
Ti1 C18 H18 119.8
C18 C19 C20 108.0
C18 C19 Ti1 73.50(8)
C20 C19 Ti1 73.21(8)
C18 C19 H19 126.0
C20 C19 H19 126.0
Ti1 C19 H19 119.2
C21 C20 C19 108.0
C21 C20 Ti1 73.80(8)
C19 C20 Ti1 72.52(7)
C21 C20 H20 126.0
C19 C20 H20 126.0
Ti1 C20 H20 119.5
C22 C21 C20 108.0
C22 C21 Ti1 73.23(7)
C20 C21 Ti1 72.15(7)
C22 C21 H21 126.0
C20 C21 H21 126.0
Ti1 C21 H21 120.4
C21 C22 C18 108.0
C21 C22 Ti1 72.90(8)
C18 C22 Ti1 72.30(7)
C21 C22 H22 126.0
C18 C22 H22 126.0
Ti1 C22 H22 120.6
C1 O1 Ti1 127.51(15)
C2 P1 C10 102.53(11)
C2 P1 C7 103.66(11)
C10 P1 C7 102.94(13)
C2 P1 Ti1 95.03(8)
C10 P1 Ti1 118.45(8)
C7 P1 Ti1 129.30(10)
O1 Ti1 C17 87.51(8)
O1 Ti1 C16 82.23(10)
C17 Ti1 C16 34.54(5)
O1 Ti1 C19 88.20(8)
C17 Ti1 C19 168.19(8)
C16 Ti1 C19 154.89(9)
O1 Ti1 C20 122.33(8)
C17 Ti1 C20 147.26(8)
C16 Ti1 C20 149.22(10)
C19 Ti1 C20 34.3
O1 Ti1 C13 120.47(8)
C17 Ti1 C13 34.2
C16 Ti1 C13 56.75(8)
C19 Ti1 C13 145.38(8)
C20 Ti1 C13 113.28(8)
O1 Ti1 C18 77.26(7)
C17 Ti1 C18 153.58(8)
C16 Ti1 C18 120.68(9)
C19 Ti1 C18 34.2
C20 Ti1 C18 56.74(6)
C13 Ti1 C18 158.96(8)
O1 Ti1 C15 111.13(11)
C17 Ti1 C15 56.73(8)
C16 Ti1 C15 34.1
C19 Ti1 C15 135.00(9)
C20 Ti1 C15 115.13(10)
C13 Ti1 C15 56.11(8)
C18 Ti1 C15 108.84(8)
O1 Ti1 C21 133.53(7)
C17 Ti1 C21 132.48(8)
C16 Ti1 C21 116.00(10)
C19 Ti1 C21 56.67(6)
C20 Ti1 C21 34.1
C13 Ti1 C21 104.28(7)
C18 Ti1 C21 56.47(6)
C15 Ti1 C21 82.66(10)
O1 Ti1 C22 103.01(7)
C17 Ti1 C22 135.15(9)
C16 Ti1 C22 103.01(10)
C19 Ti1 C22 56.61(6)
C20 Ti1 C22 56.50(7)
C13 Ti1 C22 125.24(8)
C18 Ti1 C22 34.0
C15 Ti1 C22 79.10(8)
C21 Ti1 C22 33.9
O1 Ti1 C14 138.28(9)
C17 Ti1 C14 56.35(8)
C16 Ti1 C14 56.31(8)
C19 Ti1 C14 131.24(8)
C20 Ti1 C14 98.45(8)
C13 Ti1 C14 33.6
C18 Ti1 C14 125.67(8)
C15 Ti1 C14 33.6
C21 Ti1 C14 76.23(8)
C22 Ti1 C14 91.73(8)
O1 Ti1 P1 73.92(6)
C17 Ti1 P1 81.93(7)
C16 Ti1 P1 112.88(8)
C19 Ti1 P1 86.31(5)
C20 Ti1 P1 93.12(6)
C13 Ti1 P1 84.04(6)
C18 Ti1 P1 113.54(5)
C15 Ti1 P1 137.24(7)
C21 Ti1 P1 125.96(6)
C22 Ti1 P1 142.92(6)
C14 Ti1 P1 115.47(7)

loop_
_geom_bond_atom_site_label_1
_geom_bond_atom_site_label_2
_geom_bond_distance
C1 O1 1.317(3)
C1 C2 1.407(3)
C1 C6 1.415(3)
C2 C3 1.395(3)
C2 P1 1.818(2)
C3 C4 1.377(3)
C3 H3 0.9500
C4 C5 1.382(4)
C4 H4 0.9500
C5 C6 1.381(4)
C5 H5 0.9500
C6 H6 0.9500
C7 C8 1.525(4)
C7 C9 1.532(4)
C7 P1 1.867(2)
C7 H7 1.0000
C8 H8A 0.9800
C8 H8B 0.9800
C8 H8C 0.9800
C9 H9A 0.9800
C9 H9B 0.9800
C9 H9C 0.9800
C10 C11 1.523(4)
C10 C12 1.531(4)
C10 P1 1.866(3)
C10 H10 1.0000
C11 H11A 0.9800
C11 H11B 0.9800
C11 H11C 0.9800
C12 H12A 0.9800
C12 H12B 0.9800
C12 H12C 0.9800
C13 C14 1.3860(19)
C13 C17 1.3860(19)
C13 Ti1 2.382(2)
C13 H13 0.9500
C14 C15 1.3860(19)
C14 Ti1 2.414(2)
C14 H14 0.9500
C15 C16 1.3860(19)
C15 Ti1 2.387(2)
C15 H15 0.9500
C16 C17 1.3860(19)
C16 Ti1 2.336(2)
C16 H16 0.9500
C17 Ti1 2.333(2)
C17 H17 0.9500
C18 C19 1.3977(16)
C18 C22 1.3978(16)
C18 Ti1 2.3832(19)
C18 H18 0.9500
C19 C20 1.3978(16)
C19 Ti1 2.368(2)
C19 H19 0.9500
C20 C21 1.3978(16)
C20 Ti1 2.376(2)
C20 H20 0.9500
C21 C22 1.3978(16)
C21 Ti1 2.3972(19)
C21 H21 0.9500
C22 Ti1 2.4014(19)
C22 H22 0.9500
O1 Ti1 2.0488(17)
P1 Ti1 2.7127(8)

loop_
_geom_torsion_atom_site_label_1
_geom_torsion_atom_site_label_2
_geom_torsion_atom_site_label_3
_geom_torsion_atom_site_label_4
_geom_torsion
O1 C1 C2 C3 179.7(2)
C6 C1 C2 C3 -0.4(4)
O1 C1 C2 P1 0.4(3)
C6 C1 C2 P1 -179.71(19)
C1 C2 C3 C4 0.8(4)
P1 C2 C3 C4 -179.9(2)
C2 C3 C4 C5 -1.2(5)
C3 C4 C5 C6 1.2(5)
C4 C5 C6 C1 -0.8(4)
O1 C1 C6 C5 -179.7(3)
C2 C1 C6 C5 0.4(4)
C17 C13 C14 C15 0.0
Ti1 C13 C14 C15 63.54(9)
C17 C13 C14 Ti1 -63.54(9)
C13 C14 C15 C16 0.0
Ti1 C14 C15 C16 63.40(9)
C13 C14 C15 Ti1 -63.40(9)
C14 C15 C16 C17 0.0
Ti1 C15 C16 C17 65.61(9)
C14 C15 C16 Ti1 -65.61(9)
C15 C16 C17 C13 0.0
Ti1 C16 C17 C13 67.17(10)
C15 C16 C17 Ti1 -67.17(10)
C14 C13 C17 C16 0.0
Ti1 C13 C17 C16 -65.85(9)
C14 C13 C17 Ti1 65.85(9)
C22 C18 C19 C20 0.0
Ti1 C18 C19 C20 -65.60(8)
C22 C18 C19 Ti1 65.60(8)
C18 C19 C20 C21 0.0
Ti1 C19 C20 C21 -65.80(8)
C18 C19 C20 Ti1 65.80(8)
C19 C20 C21 C22 0.0
Ti1 C20 C21 C22 -64.96(7)
C19 C20 C21 Ti1 64.96(8)
C20 C21 C22 C18 0.0
Ti1 C21 C22 C18 -64.25(7)
C20 C21 C22 Ti1 64.25(7)
C19 C18 C22 C21 0.0
Ti1 C18 C22 C21 64.64(8)
C19 C18 C22 Ti1 -64.64(8)
C2 C1 O1 Ti1 -25.5(4)
C6 C1 O1 Ti1 154.6(2)
C3 C2 P1 C10 74.7(2)
C1 C2 P1 C10 -106.06(19)
C3 C2 P1 C7 -32.2(3)
C1 C2 P1 C7 147.1(2)
C3 C2 P1 Ti1 -164.7(2)
C1 C2 P1 Ti1 14.57(18)
C11 C10 P1 C2 -59.9(2)
C12 C10 P1 C2 171.8(2)
C11 C10 P1 C7 47.5(2)
C12 C10 P1 C7 -80.8(2)
C11 C10 P1 Ti1 -162.72(17)
C12 C10 P1 Ti1 68.9(2)
C8 C7 P1 C2 -52.1(2)
C9 C7 P1 C2 -179.2(2)
C8 C7 P1 C10 -158.6(2)
C9 C7 P1 C10 74.3(2)
C8 C7 P1 Ti1 56.3(2)
C9 C7 P1 Ti1 -70.8(3)
C1 O1 Ti1 C17 -56.0(2)
C1 O1 Ti1 C16 -90.3(2)
C1 O1 Ti1 C19 113.0(2)
C1 O1 Ti1 C20 109.7(2)
C1 O1 Ti1 C13 -46.5(3)
C1 O1 Ti1 C18 145.8(2)
C1 O1 Ti1 C15 -108.7(2)
C1 O1 Ti1 C21 151.0(2)
C1 O1 Ti1 C22 168.1(2)
C1 O1 Ti1 C14 -84.1(3)
C1 O1 Ti1 P1 26.3(2)
C16 C17 Ti1 O1 -79.88(12)
C13 C17 Ti1 O1 165.37(12)
C13 C17 Ti1 C16 -114.7
C16 C17 Ti1 C19 -148.7(4)
C13 C17 Ti1 C19 96.5(4)
C16 C17 Ti1 C20 122.8(2)
C13 C17 Ti1 C20 8.1(2)
C16 C17 Ti1 C13 114.7
C16 C17 Ti1 C18 -25.59(18)
C13 C17 Ti1 C18 -140.33(19)
C16 C17 Ti1 C15 37.5
C13 C17 Ti1 C15 -77.2
C16 C17 Ti1 C21 73.61(17)
C13 C17 Ti1 C21 -41.13(16)
C16 C17 Ti1 C22 26.13(16)
C13 C17 Ti1 C22 -88.61(16)
C16 C17 Ti1 C14 78.0
C13 C17 Ti1 C14 -36.8
C16 C17 Ti1 P1 -153.99(11)
C13 C17 Ti1 P1 91.27(11)
C15 C16 Ti1 O1 -148.24(12)
C17 C16 Ti1 O1 96.95(11)
C15 C16 Ti1 C17 114.8
C15 C16 Ti1 C19 -79.69(18)
C17 C16 Ti1 C19 165.50(18)
C15 C16 Ti1 C20 -2.57(19)
C17 C16 Ti1 C20 -117.4(2)
C15 C16 Ti1 C13 77.2
C17 C16 Ti1 C13 -37.6
C15 C16 Ti1 C18 -78.10(10)
C17 C16 Ti1 C18 167.09(10)
C17 C16 Ti1 C15 -114.8
C15 C16 Ti1 C21 -13.26(12)
C17 C16 Ti1 C21 -128.07(12)
C15 C16 Ti1 C22 -46.60(11)
C17 C16 Ti1 C22 -161.41(11)
C15 C16 Ti1 C14 36.7
C17 C16 Ti1 C14 -78.1
C15 C16 Ti1 P1 142.93(12)
C17 C16 Ti1 P1 28.12(11)
C18 C19 Ti1 O1 69.75(9)
C20 C19 Ti1 O1 -175.04(9)
C18 C19 Ti1 C17 138.5(4)
C20 C19 Ti1 C17 -106.3(4)
C18 C19 Ti1 C16 2.4(2)
C20 C19 Ti1 C16 117.7(2)
C18 C19 Ti1 C20 -115.2
C18 C19 Ti1 C13 -142.31(15)
C20 C19 Ti1 C13 -27.10(14)
C20 C19 Ti1 C18 115.2
C18 C19 Ti1 C15 -48.85(16)
C20 C19 Ti1 C15 66.37(16)
C18 C19 Ti1 C21 -78.0
C20 C19 Ti1 C21 37.3
C18 C19 Ti1 C22 -37.1
C20 C19 Ti1 C22 78.1
C18 C19 Ti1 C14 -95.16(14)
C20 C19 Ti1 C14 20.05(13)
C18 C19 Ti1 P1 143.74(8)
C20 C19 Ti1 P1 -101.04(8)
C21 C20 Ti1 O1 121.27(11)
C19 C20 Ti1 O1 5.87(11)
C21 C20 Ti1 C17 -85.90(15)
C19 C20 Ti1 C17 158.70(15)
C21 C20 Ti1 C16 -17.32(17)
C19 C20 Ti1 C16 -132.72(18)
C21 C20 Ti1 C19 115.4
C21 C20 Ti1 C13 -80.96(9)
C19 C20 Ti1 C13 163.64(9)
C21 C20 Ti1 C18 77.9
C19 C20 Ti1 C18 -37.5
C21 C20 Ti1 C15 -18.91(11)
C19 C20 Ti1 C15 -134.31(11)
C19 C20 Ti1 C21 -115.4
C21 C20 Ti1 C22 37.0
C19 C20 Ti1 C22 -78.4
C21 C20 Ti1 C14 -49.49(10)
C19 C20 Ti1 C14 -164.89(10)
C21 C20 Ti1 P1 -165.82(7)
C19 C20 Ti1 P1 78.78(7)
C14 C13 Ti1 O1 -132.79(14)
C17 C13 Ti1 O1 -17.02(14)
C14 C13 Ti1 C17 -115.8
C14 C13 Ti1 C16 -77.77(5)
C17 C13 Ti1 C16 38.0
C14 C13 Ti1 C19 85.20(14)
C17 C13 Ti1 C19 -159.03(14)
C14 C13 Ti1 C20 68.98(12)
C17 C13 Ti1 C20 -175.25(12)
C14 C13 Ti1 C18 12.0(2)
C17 C13 Ti1 C18 127.7(2)
C14 C13 Ti1 C15 -36.6
C17 C13 Ti1 C15 79.21(5)
C14 C13 Ti1 C21 34.19(12)
C17 C13 Ti1 C21 149.96(12)
C14 C13 Ti1 C22 4.55(14)
C17 C13 Ti1 C22 120.32(14)
C17 C13 Ti1 C14 115.8
C14 C13 Ti1 P1 159.82(11)
C17 C13 Ti1 P1 -84.41(11)
C19 C18 Ti1 O1 -105.97(10)
C22 C18 Ti1 O1 138.48(11)
C19 C18 Ti1 C17 -162.26(17)
C22 C18 Ti1 C17 82.20(17)
C19 C18 Ti1 C16 -178.80(12)
C22 C18 Ti1 C16 65.66(12)
C22 C18 Ti1 C19 -115.5
C19 C18 Ti1 C20 37.5
C22 C18 Ti1 C20 -78.0
C19 C18 Ti1 C13 104.7(2)
C22 C18 Ti1 C13 -10.9(2)
C19 C18 Ti1 C15 145.76(12)
C22 C18 Ti1 C15 30.22(12)
C19 C18 Ti1 C21 78.6
C22 C18 Ti1 C21 -37.0
C19 C18 Ti1 C22 115.5
C19 C18 Ti1 C14 112.80(13)
C22 C18 Ti1 C14 -2.75(13)
C19 C18 Ti1 P1 -40.07(8)
C22 C18 Ti1 P1 -155.62(9)
C14 C15 Ti1 O1 149.88(11)
C16 C15 Ti1 O1 34.00(11)
C14 C15 Ti1 C17 77.89(5)
C16 C15 Ti1 C17 -38.0
C14 C15 Ti1 C16 115.9
C14 C15 Ti1 C19 -100.31(10)
C16 C15 Ti1 C19 143.81(11)
C14 C15 Ti1 C20 -65.57(10)
C16 C15 Ti1 C20 178.55(11)
C14 C15 Ti1 C13 36.6
C16 C15 Ti1 C13 -79.29(5)
C14 C15 Ti1 C18 -126.89(10)
C16 C15 Ti1 C18 117.23(10)
C14 C15 Ti1 C21 -76.11(11)
C16 C15 Ti1 C21 168.00(12)
C14 C15 Ti1 C22 -110.25(12)
C16 C15 Ti1 C22 133.87(13)
C16 C15 Ti1 C14 -115.9
C14 C15 Ti1 P1 61.00(18)
C16 C15 Ti1 P1 -54.88(18)
C22 C21 Ti1 O1 30.91(14)
C20 C21 Ti1 O1 -84.94(15)
C22 C21 Ti1 C17 -111.15(11)
C20 C21 Ti1 C17 133.00(11)
C22 C21 Ti1 C16 -73.91(10)
C20 C21 Ti1 C16 170.24(10)
C22 C21 Ti1 C19 78.3
C20 C21 Ti1 C19 -37.5
C22 C21 Ti1 C20 115.9
C22 C21 Ti1 C13 -133.56(9)
C20 C21 Ti1 C13 110.59(9)
C22 C21 Ti1 C18 37.1
C20 C21 Ti1 C18 -78.8
C22 C21 Ti1 C15 -81.36(11)
C20 C21 Ti1 C15 162.79(11)
C20 C21 Ti1 C22 -115.9
C22 C21 Ti1 C14 -114.89(11)
C20 C21 Ti1 C14 129.26(11)
C22 C21 Ti1 P1 133.44(9)
C20 C21 Ti1 P1 17.59(8)
C21 C22 Ti1 O1 -157.52(10)
C18 C22 Ti1 O1 -41.57(10)
C21 C22 Ti1 C17 102.73(11)
C18 C22 Ti1 C17 -141.32(11)
C21 C22 Ti1 C16 117.58(10)
C18 C22 Ti1 C16 -126.47(10)
C21 C22 Ti1 C19 -78.5
C18 C22 Ti1 C19 37.4
C21 C22 Ti1 C20 -37.2
C18 C22 Ti1 C20 78.8
C21 C22 Ti1 C13 59.30(10)
C18 C22 Ti1 C13 175.25(10)
C21 C22 Ti1 C18 -115.9
C21 C22 Ti1 C15 93.07(12)
C18 C22 Ti1 C15 -150.98(12)
C18 C22 Ti1 C21 115.9
C21 C22 Ti1 C14 61.82(11)
C18 C22 Ti1 C14 177.77(10)
C21 C22 Ti1 P1 -77.07(14)
C18 C22 Ti1 P1 38.88(13)
C15 C14 Ti1 O1 -44.69(17)
C13 C14 Ti1 O1 71.86(17)
C15 C14 Ti1 C17 -79.12(5)
C13 C14 Ti1 C17 37.4
C15 C14 Ti1 C16 -37.3
C13 C14 Ti1 C16 79.21(5)
C15 C14 Ti1 C19 112.30(11)
C13 C14 Ti1 C19 -131.16(10)
C15 C14 Ti1 C20 123.56(11)
C13 C14 Ti1 C20 -119.90(11)
C15 C14 Ti1 C13 -116.5
C15 C14 Ti1 C18 68.71(11)
C13 C14 Ti1 C18 -174.74(11)
C13 C14 Ti1 C15 116.5
C15 C14 Ti1 C21 97.56(13)
C13 C14 Ti1 C21 -145.90(12)
C15 C14 Ti1 C22 67.18(12)
C13 C14 Ti1 C22 -176.28(11)
C15 C14 Ti1 P1 -138.87(12)
C13 C14 Ti1 P1 -22.33(11)
C2 P1 Ti1 O1 -17.92(9)
C10 P1 Ti1 O1 89.25(11)
C7 P1 Ti1 O1 -130.15(13)
C2 P1 Ti1 C17 71.81(9)
C10 P1 Ti1 C17 178.98(11)
C7 P1 Ti1 C17 -40.42(12)
C2 P1 Ti1 C16 56.15(11)
C10 P1 Ti1 C16 163.33(12)
C7 P1 Ti1 C16 -56.08(13)
C2 P1 Ti1 C19 -107.11(9)
C10 P1 Ti1 C19 0.06(10)
C7 P1 Ti1 C19 140.66(12)
C2 P1 Ti1 C20 -140.72(9)
C10 P1 Ti1 C20 -33.55(10)
C7 P1 Ti1 C20 107.05(12)
C2 P1 Ti1 C13 106.18(9)
C10 P1 Ti1 C13 -146.64(11)
C7 P1 Ti1 C13 -6.05(12)
C2 P1 Ti1 C18 -85.84(10)
C10 P1 Ti1 C18 21.34(11)
C7 P1 Ti1 C18 161.93(12)
C2 P1 Ti1 C15 86.01(15)
C10 P1 Ti1 C15 -166.81(16)
C7 P1 Ti1 C15 -26.22(17)
C2 P1 Ti1 C21 -150.48(10)
C10 P1 Ti1 C21 -43.30(11)
C7 P1 Ti1 C21 97.29(13)
C2 P1 Ti1 C22 -108.33(12)
C10 P1 Ti1 C22 -1.16(14)
C7 P1 Ti1 C22 139.44(14)
C2 P1 Ti1 C14 118.38(11)
C10 P1 Ti1 C14 -134.44(12)
C7 P1 Ti1 C14 6.15(14)
